data_1510366
loop_
_publ_author_name
'Geb, J.'
'Jansen, M.'

_publ_section_title
;
 Bi2 Au O5 and Bi4 Au2 O9, two novel ternary oxoaurates
;
_journal_name_full 'Journal of Solid State Chemistry'
_journal_page_first 364
_journal_page_last 370
_journal_paper_doi 10.1006/jssc.1996.0128
_journal_volume 122
_journal_year 1996
_chemical_formula_sum 'Au2 Bi4 O9'
_chemical_name_systematic 'Bi4 (Au2 O9)'
_space_group_IT_number 61
_symmetry_space_group_name_Hall '-P 2bc 2ac'
_symmetry_space_group_name_H-M 'P c a b'
_cell_angle_alpha 90
_cell_angle_beta 90
_cell_angle_gamma 90
_cell_formula_units_Z 8
_cell_length_a 5.889
_cell_length_b 8.847
_cell_length_c 34.674
_cell_volume 1806.515
_citation_journal_id_ASTM JSSCBI
_cod_data_source_file gold_443.cif
_cod_data_source_block Au2Bi4O9
_cod_original_sg_symbol_Hall '-P 2ac 2ab (z,y,-x)'
_cod_database_code 1510366

loop_
_symmetry_equiv_pos_as_xyz
x,y,z
x+1/2,-y,-z+1/2
-x,-y+1/2,z+1/2
-x+1/2,y+1/2,-z
-x,-y,-z
-x-1/2,y,z-1/2
x,y-1/2,-z-1/2
x-1/2,-y-1/2,z

loop_
_atom_site_label
_atom_site_type_symbol
_atom_site_fract_x
_atom_site_fract_y
_atom_site_fract_z
_atom_site_occupancy
_atom_site_U_iso_or_equiv
O7 O-2 0.927 0.548 0.1575 1 0.0
O5 O-2 0.947 0.846 0.129 1 0.0
O9 O-2 0.09 0.044 0.034 1 0.0
O2 O-2 0.123 0.456 0.083 1 0.0
O3 O-2 0.535 0.235 0.1916 1 0.0
Au1 Au+3 0.1019 0.2489 0.06 1 0.0
Bi2 Bi+3 0.7265 0.3817 0.2298 1 0.0
Au2 Au+3 0.9283 0.7575 0.1821 1 0.0
Bi1 Bi+3 0.7723 0.5809 0.1029 1 0.0
Bi3 Bi+3 0.2491 0.5725 0.5249 1 0.0
O4 O-2 0.903 0.68 0.2365 1 0.0
O1 O-2 0.093 0.361 0.0092 1 0.0
Bi4 Bi+3 0.2678 0.3988 0.1528 1 0.0
O6 O-2 0.896 0.965 0.2023 1 0.0
O8 O-2 0.143 0.146 0.111 1 0.0
